data_2311358
loop_
_publ_author_name
'Moon, Dohyun'
'Choi, Jong-Ha'

_publ_section_title
;
 Crystal structure of
 bis-[(oxalato-\k<sup>2</sup><i>O</i><sup>1</sup>,<i>O</i><sup>2</sup>)(1,4,8,11-tetra-aza-cyclo-tetra-decane-\k<sup>4</sup><i>N</i>)chromium(III)]
 dichromate octa-hydrate from synchrotron X-ray data.
;
_journal_coeditor_code SJ5521
_journal_issue 'Pt 3'
_journal_name_full 'Acta crystallographica. Section E, Crystallographic communications'
_journal_page_first 403
_journal_page_last 406
_journal_paper_doi 10.1107/S2056989017002614
_journal_volume 73
_journal_year 2017
_chemical_formula_iupac '[Cr (C2 O4) (C10 H24 N4)]2 [Cr2 O7], 8H2 O'
_chemical_formula_moiety '2(C12 H24 Cr N4 O4 +), Cr2 O7 2-, 8(H2 O)'
_chemical_formula_sum 'C24 H64 Cr4 N8 O23'
_chemical_formula_weight 1040.83
_chemical_name_systematic
'Bis[(oxalato-\k^2^<i>O</i>^1^,<i>O</i>^2^)(1,4,8,11-tetraazacyclotetradecane-\k^4^<i>N</i>)chromium(III)] dichromate octahydrate'
_space_group_crystal_system monoclinic
_space_group_IT_number 14
_space_group_name_Hall '-P 2ybc'
_space_group_name_H-M_alt 'P 1 21/c 1'
_atom_sites_solution_hydrogens mixed
_audit_creation_method SHELXL-2016/6
_cell_angle_alpha 90
_cell_angle_beta 100.86(3)
_cell_angle_gamma 90
_cell_formula_units_Z 2
_cell_length_a 7.8270(16)
_cell_length_b 15.407(3)
_cell_length_c 18.086(4)
_cell_measurement_reflns_used 63673
_cell_measurement_temperature 298(2)
_cell_measurement_theta_max 33.679
_cell_measurement_theta_min 0.349
_cell_volume 2141.9(8)
_computing_cell_refinement
;
<i>HKL3000sm</i> (Otwinowski & Minor, 1997)
;
_computing_data_collection
;
<i>PAL BL2D-SMDC</i> (Shin <i>et al.</i>,  2016)
;
_computing_data_reduction
;
<i>HKL3000sm</i> (Otwinowski & Minor, 1997)
;
_computing_molecular_graphics
;
<i>DIAMOND 4</i> (Putz & Brandenburg, 2014)
;
_computing_publication_material
;
<i>publCIF</i> (Westrip, 2010)
;
_computing_structure_refinement
;
<i>SHELXL2016</i> (Sheldrick, 2015<i>b</i>)
;
_computing_structure_solution
;
<i>SHELXT2014</i> (Sheldrick, 2015<i>a</i>)
;
_diffrn_ambient_temperature 298(2)
_diffrn_measured_fraction_theta_full 0.977
_diffrn_measured_fraction_theta_max 0.970
_diffrn_measurement_device_type 'ADSC Q210 CCD area detector'
_diffrn_measurement_method 'omega scan'
_diffrn_radiation_type synchrotron
_diffrn_radiation_wavelength 0.610
_diffrn_reflns_av_R_equivalents 0.0266
_diffrn_reflns_limit_h_max 10
_diffrn_reflns_limit_h_min -10
_diffrn_reflns_limit_k_max 20
_diffrn_reflns_limit_k_min -20
_diffrn_reflns_limit_l_max 25
_diffrn_reflns_limit_l_min -25
_diffrn_reflns_number 21270
_diffrn_reflns_theta_full 21.469
_diffrn_reflns_theta_max 24.997
_diffrn_reflns_theta_min 2.272
_exptl_absorpt_coefficient_mu 0.705
_exptl_absorpt_correction_T_max 1.000
_exptl_absorpt_correction_T_min 0.889
_exptl_absorpt_correction_type empirical
_exptl_absorpt_process_details
;
(<i>HKL3000sm SCALEPACK</i>; Otwinowski & Minor, 1997)
;
_exptl_crystal_colour orange
_exptl_crystal_density_diffrn 1.614
_exptl_crystal_description block
_exptl_crystal_F_000 1088
_exptl_crystal_size_max 0.152
_exptl_crystal_size_mid 0.085
_exptl_crystal_size_min 0.075
_refine_diff_density_max 1.618
_refine_diff_density_min -0.692
_refine_ls_extinction_coef 0.037(3)
_refine_ls_extinction_expression Fc^*^=kFc[1+0.001xFc^2^\l^3^/sin(2\q)]^-1/4^
_refine_ls_extinction_method
;
SHELXL2016 (Sheldrick, 2015<i>b</i>)
;
_refine_ls_goodness_of_fit_ref 1.041
_refine_ls_hydrogen_treatment mixed
_refine_ls_matrix_type full
_refine_ls_number_parameters 324
_refine_ls_number_reflns 5775
_refine_ls_number_restraints 24
_refine_ls_restrained_S_all 1.048
_refine_ls_R_factor_all 0.0561
_refine_ls_R_factor_gt 0.0478
_refine_ls_shift/su_max 0.002
_refine_ls_shift/su_mean 0.000
_refine_ls_structure_factor_coef Fsqd
_refine_ls_weighting_details 'w=1/[\s^2^(Fo^2^)+(0.0902P)^2^+1.1358P] where P=(Fo^2^+2Fc^2^)/3'
_refine_ls_weighting_scheme calc
_refine_ls_wR_factor_gt 0.1394
_refine_ls_wR_factor_ref 0.1448
_reflns_number_gt 4844
_reflns_number_total 5775
_reflns_threshold_expression 'I > 2\s(I)'
_cod_data_source_file sj5521sup1.cif
_cod_data_source_block I
_cod_original_sg_symbol_H-M 'P 21/c'
_cod_database_code 2311358
_shelx_space_group_comment
;
The symmetry employed for this shelxl refinement is uniquely defined
by the following loop, which should always be used as a source of
symmetry information in preference to the above space-group names.
They are only intended as comments.
;
_shelx_estimated_absorpt_t_min 0.900
_shelx_estimated_absorpt_t_max 0.949

loop_
_space_group_symop_operation_xyz
'x, y, z'
'-x, y+1/2, -z+1/2'
'-x, -y, -z'
'x, -y-1/2, z-1/2'

loop_
_atom_site_type_symbol
_atom_site_label
_atom_site_fract_x
_atom_site_fract_y
_atom_site_fract_z
_atom_site_U_iso_or_equiv
_atom_site_adp_type
_atom_site_calc_flag
_atom_site_occupancy
_atom_site_disorder_assembly
_atom_site_disorder_group
Cr Cr1A 0.38205(4) 0.34112(2) 0.73752(2) 0.02641(13) Uani d 1 . .
O O1A 0.59297(19) 0.27010(12) 0.76591(10) 0.0396(4) Uani d 1 . .
O O2A 0.8739(2) 0.26797(16) 0.76043(14) 0.0626(6) Uani d 1 . .
O O3A 0.54391(19) 0.41929(11) 0.69995(10) 0.0396(4) Uani d 1 . .
O O4A 0.8222(2) 0.43225(16) 0.69140(14) 0.0598(6) Uani d 1 . .
N N1A 0.1816(2) 0.42579(13) 0.69489(12) 0.0378(4) Uani d 1 . .
H H1A 0.075547 0.405210 0.710638 0.045 Uiso calc 1 . .
N N2A 0.3113(2) 0.27935(15) 0.63360(12) 0.0409(4) Uani d 1 . .
H H2A 0.403674 0.293806 0.605848 0.049 Uiso calc 1 . .
N N3A 0.2422(2) 0.25158(13) 0.78721(12) 0.0390(4) Uani d 1 . .
H H3A 0.119637 0.269026 0.775430 0.047 Uiso calc 1 . .
N N4A 0.4158(3) 0.40170(14) 0.84214(11) 0.0406(4) Uani d 1 . .
H H4A 0.535961 0.389115 0.866550 0.049 Uiso calc 1 . .
C C1A 0.1568(4) 0.4172(2) 0.61046(18) 0.0582(8) Uani d 1 . .
H H1AA 0.049076 0.445014 0.586857 0.070 Uiso calc 1 . .
H H1AB 0.252088 0.445169 0.592350 0.070 Uiso calc 1 . .
C C2A 0.1514(4) 0.3226(2) 0.59104(18) 0.0612(8) Uani d 1 . .
H H2AA 0.048592 0.296162 0.604142 0.073 Uiso calc 1 . .
H H2AB 0.145782 0.315414 0.537358 0.073 Uiso calc 1 . .
C C3A 0.3008(4) 0.1838(2) 0.6321(2) 0.0609(8) Uani d 1 . .
H H3AA 0.417078 0.160207 0.647097 0.073 Uiso calc 1 . .
H H3AB 0.256590 0.165122 0.580818 0.073 Uiso calc 1 . .
C C4A 0.1857(4) 0.1466(2) 0.6829(2) 0.0638(9) Uani d 1 . .
H H4AA 0.071236 0.172674 0.669584 0.077 Uiso calc 1 . .
H H4AB 0.172624 0.084736 0.673435 0.077 Uiso calc 1 . .
C C5A 0.2513(4) 0.16009(18) 0.7649(2) 0.0586(8) Uani d 1 . .
H H5AA 0.183071 0.125105 0.793222 0.070 Uiso calc 1 . .
H H5AB 0.371013 0.140530 0.777515 0.070 Uiso calc 1 . .
C C6A 0.3031(4) 0.2623(2) 0.87113(18) 0.0597(8) Uani d 1 . .
H H6AA 0.224823 0.232351 0.898189 0.072 Uiso calc 1 . .
H H6AB 0.418710 0.238033 0.886411 0.072 Uiso calc 1 . .
C C7A 0.3053(5) 0.3571(3) 0.88827(18) 0.0640(8) Uani d 1 . .
H H7AA 0.187953 0.380198 0.876854 0.077 Uiso calc 1 . .
H H7AB 0.351179 0.366653 0.941312 0.077 Uiso calc 1 . .
C C8A 0.3993(4) 0.4980(2) 0.8437(2) 0.0605(8) Uani d 1 . .
H H8AA 0.493986 0.523712 0.823521 0.073 Uiso calc 1 . .
H H8AB 0.410781 0.516864 0.895598 0.073 Uiso calc 1 . .
C C9A 0.2285(4) 0.5313(2) 0.7993(2) 0.0657(9) Uani d 1 . .
H H9AA 0.133959 0.502373 0.817229 0.079 Uiso calc 1 . .
H H9AB 0.219591 0.592861 0.809118 0.079 Uiso calc 1 . .
C C10A 0.2063(4) 0.51784(19) 0.7163(2) 0.0595(8) Uani d 1 . .
H H10A 0.106358 0.550800 0.691276 0.071 Uiso calc 1 . .
H H10B 0.308132 0.539863 0.699087 0.071 Uiso calc 1 . .
C C11A 0.7305(3) 0.30305(18) 0.74841(14) 0.0415(5) Uani d 1 . .
C C12A 0.7022(3) 0.39281(18) 0.70995(14) 0.0412(5) Uani d 1 . .
Cr Cr2B 0.86158(6) 0.07641(3) 0.46646(2) 0.04561(15) Uani d 1 . .
O O1B 0.9327(6) -0.0145(4) 0.5141(3) 0.0780(16) Uani d 0.5 A .
O O2B1 0.814(2) 0.0661(9) 0.3785(7) 0.068(3) Uani d 0.586(6) A 1
O O3B1 0.9854(7) 0.1624(3) 0.4827(3) 0.0797(17) Uani d 0.586(6) A 1
O O4B1 0.6779(6) 0.1061(4) 0.4942(3) 0.0811(16) Uani d 0.586(6) A 1
O O2B2 0.7152(9) 0.0097(6) 0.4864(4) 0.093(3) Uani d 0.414(6) A 2
O O3B2 0.8779(13) 0.1556(6) 0.5165(5) 0.097(3) Uani d 0.414(6) A 2
O O4B2 0.812(3) 0.0895(14) 0.3789(11) 0.075(5) Uani d 0.414(6) A 2
O O1S 0.6259(5) 0.2636(2) 0.57243(19) 0.0909(10) Uani d 1 . .
H H1O1 0.698(7) 0.222(3) 0.577(3) 0.136 Uiso d 1 . .
H H2O1 0.596(8) 0.269(4) 0.5252(8) 0.136 Uiso d 1 . .
O O2S 0.6340(5) 0.3977(2) 0.4684(2) 0.0935(9) Uani d 1 . .
H H1O2 0.576(7) 0.382(4) 0.501(3) 0.140 Uiso d 1 . .
H H2O2 0.698(7) 0.362(3) 0.450(3) 0.140 Uiso d 1 . .
O O3S 0.8777(6) 0.3113(2) 0.4068(2) 0.1014(11) Uani d 1 . .
H H1O3 0.880(9) 0.264(2) 0.431(3) 0.152 Uiso d 1 . .
H H2O3 0.827(8) 0.300(4) 0.3622(14) 0.152 Uiso d 1 . .
O O4S 0.7101(5) 0.5364(2) 0.56219(18) 0.0920(9) Uani d 1 . .
H H1O4 0.708(9) 0.519(3) 0.6063(12) 0.138 Uiso d 1 . .
H H2O4 0.675(8) 0.499(3) 0.528(2) 0.138 Uiso d 1 . .

loop_
_atom_site_aniso_label
_atom_site_aniso_U_11
_atom_site_aniso_U_22
_atom_site_aniso_U_33
_atom_site_aniso_U_12
_atom_site_aniso_U_13
_atom_site_aniso_U_23
Cr1A 0.01035(16) 0.0353(2) 0.03406(19) 0.00068(10) 0.00548(11) -0.00334(12)
O1A 0.0188(7) 0.0472(10) 0.0521(9) 0.0076(6) 0.0050(6) -0.0005(7)
O2A 0.0197(8) 0.0833(16) 0.0835(15) 0.0165(8) 0.0066(8) -0.0129(12)
O3A 0.0177(7) 0.0490(10) 0.0546(10) -0.0027(6) 0.0133(6) 0.0023(7)
O4A 0.0229(8) 0.0871(16) 0.0737(14) -0.0124(9) 0.0203(8) -0.0010(11)
N1A 0.0173(8) 0.0424(11) 0.0544(11) 0.0062(7) 0.0089(7) 0.0063(8)
N2A 0.0258(9) 0.0561(12) 0.0409(10) -0.0004(8) 0.0066(7) -0.0124(9)
N3A 0.0216(8) 0.0435(11) 0.0537(11) -0.0007(7) 0.0115(8) 0.0059(8)
N4A 0.0273(9) 0.0533(12) 0.0408(10) -0.0009(8) 0.0058(7) -0.0127(8)
C1A 0.0373(13) 0.080(2) 0.0565(16) 0.0114(13) 0.0069(11) 0.0225(15)
C2A 0.0434(15) 0.087(2) 0.0473(15) 0.0015(15) -0.0069(12) -0.0098(14)
C3A 0.0495(16) 0.0600(18) 0.073(2) -0.0032(13) 0.0114(14) -0.0286(15)
C4A 0.0488(17) 0.0501(17) 0.093(2) -0.0108(12) 0.0130(16) -0.0183(15)
C5A 0.0442(15) 0.0407(15) 0.092(2) -0.0025(10) 0.0169(15) 0.0052(13)
C6A 0.0497(16) 0.077(2) 0.0546(16) 0.0013(14) 0.0162(13) 0.0168(14)
C7A 0.067(2) 0.086(2) 0.0446(15) -0.0042(17) 0.0243(14) -0.0113(14)
C8A 0.0517(17) 0.0561(18) 0.074(2) -0.0037(13) 0.0125(14) -0.0275(15)
C9A 0.0498(17) 0.0528(18) 0.097(3) 0.0099(13) 0.0195(16) -0.0179(16)
C10A 0.0376(14) 0.0447(15) 0.098(2) 0.0084(11) 0.0189(14) 0.0074(14)
C11A 0.0160(9) 0.0608(15) 0.0470(12) 0.0055(9) 0.0041(8) -0.0140(10)
C12A 0.0177(9) 0.0612(15) 0.0472(12) -0.0071(9) 0.0120(8) -0.0119(10)
Cr2B 0.0406(2) 0.0553(3) 0.0379(2) 0.00143(17) -0.00027(16) 0.00325(16)
O1B 0.058(3) 0.083(3) 0.094(4) 0.032(3) 0.016(3) 0.051(3)
O2B1 0.074(5) 0.082(6) 0.042(4) 0.010(4) -0.002(3) -0.009(4)
O3B1 0.076(3) 0.065(3) 0.086(3) -0.025(2) -0.016(3) -0.006(2)
O4B1 0.066(3) 0.095(4) 0.087(3) 0.011(2) 0.027(2) -0.005(3)
O2B2 0.065(4) 0.126(6) 0.094(5) -0.007(4) 0.027(3) 0.045(4)
O3B2 0.096(3) 0.095(3) 0.097(3) 0.0059(19) 0.0135(19) -0.0124(18)
O4B2 0.050(5) 0.113(13) 0.060(7) 0.023(7) 0.009(5) 0.047(7)
O1S 0.097(2) 0.102(2) 0.089(2) 0.0078(17) 0.0558(19) -0.0074(17)
O2S 0.110(3) 0.082(2) 0.089(2) 0.0060(18) 0.0202(18) -0.0030(16)
O3S 0.131(3) 0.084(2) 0.082(2) 0.013(2) 0.003(2) -0.0045(16)
O4S 0.111(3) 0.091(2) 0.0739(18) 0.0025(19) 0.0187(19) -0.0037(15)

loop_
_atom_type_symbol
_atom_type_description
_atom_type_scat_dispersion_real
_atom_type_scat_dispersion_imag
_atom_type_scat_source
C C 0.0019 0.0011 'International Tables Vol C Tables 4.2.6.8 and 6.1.1.4'
H H 0.0000 0.0000 'International Tables Vol C Tables 4.2.6.8 and 6.1.1.4'
N N 0.0040 0.0024 'International Tables Vol C Tables 4.2.6.8 and 6.1.1.4'
O O 0.0074 0.0043 'International Tables Vol C Tables 4.2.6.8 and 6.1.1.4'
Cr Cr 0.2796 0.4720 'International Tables Vol C Tables 4.2.6.8 and 6.1.1.4'

loop_
_geom_angle_atom_site_label_1
_geom_angle_atom_site_label_2
_geom_angle_atom_site_label_3
_geom_angle_site_symmetry_1
_geom_angle_site_symmetry_3
_geom_angle
O3A Cr1A O1A . . 82.34(7)
O3A Cr1A N3A . . 171.83(8)
O1A Cr1A N3A . . 90.14(8)
O3A Cr1A N1A . . 88.72(7)
O1A Cr1A N1A . . 170.42(8)
N3A Cr1A N1A . . 98.97(8)
O3A Cr1A N4A . . 93.44(8)
O1A Cr1A N4A . . 93.19(8)
N3A Cr1A N4A . . 83.74(9)
N1A Cr1A N4A . . 90.77(9)
O3A Cr1A N2A . . 92.69(8)
O1A Cr1A N2A . . 92.78(8)
N3A Cr1A N2A . . 90.86(9)
N1A Cr1A N2A . . 84.17(9)
N4A Cr1A N2A . . 171.96(8)
C11A O1A Cr1A . . 114.69(16)
C12A O3A Cr1A . . 115.17(17)
C10A N1A C1A . . 109.6(2)
C10A N1A Cr1A . . 117.10(17)
C1A N1A Cr1A . . 105.39(15)
C10A N1A H1A . . 108.1
C1A N1A H1A . . 108.1
Cr1A N1A H1A . . 108.1
C3A N2A C2A . . 113.4(2)
C3A N2A Cr1A . . 118.47(19)
C2A N2A Cr1A . . 108.32(17)
C3A N2A H2A . . 105.2
C2A N2A H2A . . 105.2
Cr1A N2A H2A . . 105.2
C5A N3A C6A . . 111.0(2)
C5A N3A Cr1A . . 117.56(18)
C6A N3A Cr1A . . 105.70(17)
C5A N3A H3A . . 107.4
C6A N3A H3A . . 107.4
Cr1A N3A H3A . . 107.4
C7A N4A C8A . . 112.9(2)
C7A N4A Cr1A . . 108.49(17)
C8A N4A Cr1A . . 117.86(19)
C7A N4A H4A . . 105.5
C8A N4A H4A . . 105.5
Cr1A N4A H4A . . 105.5
C2A C1A N1A . . 108.4(2)
C2A C1A H1AA . . 110.0
N1A C1A H1AA . . 110.0
C2A C1A H1AB . . 110.0
N1A C1A H1AB . . 110.0
H1AA C1A H1AB . . 108.4
N2A C2A C1A . . 109.2(2)
N2A C2A H2AA . . 109.8
C1A C2A H2AA . . 109.8
N2A C2A H2AB . . 109.8
C1A C2A H2AB . . 109.8
H2AA C2A H2AB . . 108.3
N2A C3A C4A . . 113.8(2)
N2A C3A H3AA . . 108.8
C4A C3A H3AA . . 108.8
N2A C3A H3AB . . 108.8
C4A C3A H3AB . . 108.8
H3AA C3A H3AB . . 107.7
C5A C4A C3A . . 114.7(3)
C5A C4A H4AA . . 108.6
C3A C4A H4AA . . 108.6
C5A C4A H4AB . . 108.6
C3A C4A H4AB . . 108.6
H4AA C4A H4AB . . 107.6
N3A C5A C4A . . 112.4(3)
N3A C5A H5AA . . 109.1
C4A C5A H5AA . . 109.1
N3A C5A H5AB . . 109.1
C4A C5A H5AB . . 109.1
H5AA C5A H5AB . . 107.8
C7A C6A N3A . . 107.7(2)
C7A C6A H6AA . . 110.2
N3A C6A H6AA . . 110.2
C7A C6A H6AB . . 110.2
N3A C6A H6AB . . 110.2
H6AA C6A H6AB . . 108.5
N4A C7A C6A . . 108.8(2)
N4A C7A H7AA . . 109.9
C6A C7A H7AA . . 109.9
N4A C7A H7AB . . 109.9
C6A C7A H7AB . . 109.9
H7AA C7A H7AB . . 108.3
N4A C8A C9A . . 113.4(2)
N4A C8A H8AA . . 108.9
C9A C8A H8AA . . 108.9
N4A C8A H8AB . . 108.9
C9A C8A H8AB . . 108.9
H8AA C8A H8AB . . 107.7
C10A C9A C8A . . 114.2(3)
C10A C9A H9AA . . 108.7
C8A C9A H9AA . . 108.7
C10A C9A H9AB . . 108.7
C8A C9A H9AB . . 108.7
H9AA C9A H9AB . . 107.6
N1A C10A C9A . . 112.5(3)
N1A C10A H10A . . 109.1
C9A C10A H10A . . 109.1
N1A C10A H10B . . 109.1
C9A C10A H10B . . 109.1
H10A C10A H10B . . 107.8
O2A C11A O1A . . 124.3(3)
O2A C11A C12A . . 121.5(2)
O1A C11A C12A . . 114.15(18)
O4A C12A O3A . . 125.2(3)
O4A C12A C11A . . 121.2(2)
O3A C12A C11A . . 113.63(19)
O3B2 Cr2B O4B2 . . 118.5(8)
O3B2 Cr2B O2B2 . . 111.1(5)
O4B2 Cr2B O2B2 . . 104.7(8)
O2B1 Cr2B O3B1 . . 106.5(6)
O2B1 Cr2B O4B1 . . 106.1(6)
O3B1 Cr2B O4B1 . . 103.8(3)
O3B2 Cr2B O1B . . 112.5(4)
O4B2 Cr2B O1B . . 128.2(8)
O2B1 Cr2B O1B . . 115.3(6)
O2B2 Cr2B O1B . . 62.6(3)
O3B1 Cr2B O1B . . 117.0(3)
O4B1 Cr2B O1B . . 107.1(3)
O3B2 Cr2B O1B . 3_756 109.3(4)
O4B2 Cr2B O1B . 3_756 107.5(8)
O2B1 Cr2B O1B . 3_756 100.0(6)
O2B2 Cr2B O1B . 3_756 104.8(3)
O3B1 Cr2B O1B . 3_756 85.3(3)
O4B1 Cr2B O1B . 3_756 148.4(2)
O1B Cr2B O1B . 3_756 44.0(3)
O1B O1B Cr2B 3_756 . 74.5(3)
O1B O1B O2B2 3_756 . 128.7(5)
Cr2B O1B O2B2 . . 57.1(3)
O1B O1B Cr2B 3_756 3_756 61.5(3)
Cr2B O1B Cr2B . 3_756 136.0(3)
Cr2B O2B2 O1B . . 60.2(3)
H1O1 O1S H2O1 . . 104(2)
H1O2 O2S H2O2 . . 122(3)
H1O3 O3S H2O3 . . 105(2)
H1O4 O4S H2O4 . . 114(3)

loop_
_geom_bond_atom_site_label_1
_geom_bond_atom_site_label_2
_geom_bond_site_symmetry_2
_geom_bond_distance
Cr1A O3A . 1.9600(16)
Cr1A O1A . 1.9665(16)
Cr1A N3A . 2.069(2)
Cr1A N1A . 2.0739(19)
Cr1A N4A . 2.081(2)
Cr1A N2A . 2.086(2)
O1A C11A . 1.283(3)
O2A C11A . 1.228(3)
O3A C12A . 1.284(3)
O4A C12A . 1.218(3)
N1A C10A . 1.473(4)
N1A C1A . 1.508(4)
N1A H1A . 0.9800
N2A C3A . 1.475(4)
N2A C2A . 1.497(4)
N2A H2A . 0.9800
N3A C5A . 1.472(4)
N3A C6A . 1.512(4)
N3A H3A . 0.9800
N4A C7A . 1.479(4)
N4A C8A . 1.491(4)
N4A H4A . 0.9800
C1A C2A . 1.498(5)
C1A H1AA . 0.9700
C1A H1AB . 0.9700
C2A H2AA . 0.9700
C2A H2AB . 0.9700
C3A C4A . 1.516(5)
C3A H3AA . 0.9700
C3A H3AB . 0.9700
C4A C5A . 1.489(5)
C4A H4AA . 0.9700
C4A H4AB . 0.9700
C5A H5AA . 0.9700
C5A H5AB . 0.9700
C6A C7A . 1.493(5)
C6A H6AA . 0.9700
C6A H6AB . 0.9700
C7A H7AA . 0.9700
C7A H7AB . 0.9700
C8A C9A . 1.513(5)
C8A H8AA . 0.9700
C8A H8AB . 0.9700
C9A C10A . 1.493(5)
C9A H9AA . 0.9700
C9A H9AB . 0.9700
C10A H10A . 0.9700
C10A H10B . 0.9700
C11A C12A . 1.545(4)
Cr2B O3B2 . 1.511(8)
Cr2B O4B2 . 1.571(19)
Cr2B O2B1 . 1.572(12)
Cr2B O2B2 . 1.630(7)
Cr2B O3B1 . 1.635(4)
Cr2B O4B1 . 1.673(5)
Cr2B O1B . 1.684(4)
Cr2B O1B 3_756 1.847(4)
O1B O1B 3_756 1.332(10)
O1B O2B2 . 1.723(9)
O1S H1O1 . 0.845(10)
O1S H2O1 . 0.847(10)
O2S H1O2 . 0.841(10)
O2S H2O2 . 0.845(10)
O3S H1O3 . 0.845(10)
O3S H2O3 . 0.848(10)
O4S H1O4 . 0.843(10)
O4S H2O4 . 0.851(10)

loop_
_geom_hbond_atom_site_label_D
_geom_hbond_atom_site_label_H
_geom_hbond_atom_site_label_A
_geom_hbond_site_symmetry_A
_geom_hbond_distance_DH
_geom_hbond_distance_HA
_geom_hbond_distance_DA
_geom_hbond_angle_DHA
N1A H1A O4A 1_455 0.98 1.99 2.804(3) 138.7
N2A H2A O1S . 0.98 2.00 2.894(3) 150.3
N3A H3A O2A 1_455 0.98 1.89 2.842(3) 162.9
N4A H4A O2B1 4_566 0.98 2.25 3.100(16) 144.1
N4A H4A O4B1 4_566 0.98 2.37 3.108(6) 131.9
N4A H4A O4B2 4_566 0.98 2.15 3.05(2) 151.0
O1S H1O1 O4B1 . 0.845(10) 2.33(5) 2.876(6) 123(5)
O1S H1O1 O3B2 . 0.845(10) 2.20(4) 2.903(10) 141(5)
O2S H2O2 O3S . 0.845(10) 1.907(19) 2.729(6) 164(6)
O3S H1O3 O3B1 . 0.845(10) 1.93(3) 2.725(6) 156(7)
O3S H1O3 O3B2 . 0.845(10) 2.284(19) 3.113(10) 167(6)
O3S H2O3 O1A 4_565 0.848(10) 2.52(3) 3.301(4) 154(6)
O3S H2O3 O2A 4_565 0.848(10) 2.21(5) 2.911(5) 140(6)
O4S H1O4 O4A . 0.843(10) 2.11(4) 2.834(4) 144(6)
O4S H2O4 O2S . 0.851(10) 1.889(19) 2.723(5) 166(6)

loop_
_geom_torsion_atom_site_label_1
_geom_torsion_atom_site_label_2
_geom_torsion_atom_site_label_3
_geom_torsion_atom_site_label_4
_geom_torsion_site_symmetry_1
_geom_torsion_site_symmetry_4
_geom_torsion
C10A N1A C1A C2A . . 174.0(2)
Cr1A N1A C1A C2A . . 47.1(2)
C3A N2A C2A C1A . . 166.9(3)
Cr1A N2A C2A C1A . . 33.3(3)
N1A C1A C2A N2A . . -54.5(3)
C2A N2A C3A C4A . . -75.2(3)
Cr1A N2A C3A C4A . . 53.4(3)
N2A C3A C4A C5A . . -66.3(4)
C6A N3A C5A C4A . . 177.8(2)
Cr1A N3A C5A C4A . . -60.4(3)
C3A C4A C5A N3A . . 69.8(4)
C5A N3A C6A C7A . . 175.0(2)
Cr1A N3A C6A C7A . . 46.5(3)
C8A N4A C7A C6A . . 168.8(3)
Cr1A N4A C7A C6A . . 36.2(3)
N3A C6A C7A N4A . . -55.8(3)
C7A N4A C8A C9A . . -72.7(4)
Cr1A N4A C8A C9A . . 55.1(3)
N4A C8A C9A C10A . . -67.0(4)
C1A N1A C10A C9A . . 179.0(2)
Cr1A N1A C10A C9A . . -61.1(3)
C8A C9A C10A N1A . . 70.3(4)
Cr1A O1A C11A O2A . . -178.9(2)
Cr1A O1A C11A C12A . . 1.1(3)
Cr1A O3A C12A O4A . . -179.2(2)
Cr1A O3A C12A C11A . . 1.2(3)
O2A C11A C12A O4A . . -1.2(4)
O1A C11A C12A O4A . . 178.8(2)
O2A C11A C12A O3A . . 178.4(2)
O1A C11A C12A O3A . . -1.6(3)
O3B2 Cr2B O1B O1B . 3_756 -95.0(7)
O4B2 Cr2B O1B O1B . 3_756 74.6(12)
O2B1 Cr2B O1B O1B . 3_756 77.7(9)
O2B2 Cr2B O1B O1B . 3_756 162.1(8)
O3B1 Cr2B O1B O1B . 3_756 -48.7(7)
O4B1 Cr2B O1B O1B . 3_756 -164.6(5)
O3B2 Cr2B O1B O2B2 . . 103.0(6)
O4B2 Cr2B O1B O2B2 . . -87.4(11)
O1B Cr2B O1B O2B2 3_756 . -162.1(8)
O3B2 Cr2B O1B Cr2B . 3_756 -95.0(7)
O4B2 Cr2B O1B Cr2B . 3_756 74.6(12)
O2B1 Cr2B O1B Cr2B . 3_756 77.7(9)
O2B2 Cr2B O1B Cr2B . 3_756 162.1(8)
O3B1 Cr2B O1B Cr2B . 3_756 -48.7(7)
O4B1 Cr2B O1B Cr2B . 3_756 -164.6(5)
O1B Cr2B O1B Cr2B 3_756 3_756 0.0050(10)
O3B2 Cr2B O2B2 O1B . . -105.2(5)
O4B2 Cr2B O2B2 O1B . . 125.8(8)
O1B Cr2B O2B2 O1B 3_756 . 12.8(5)
O1B O1B O2B2 Cr2B 3_756 . -22.3(10)
Cr2B O1B O2B2 Cr2B 3_756 . -138.9(13)
